data_7110599
loop_
_publ_author_name
'Campazzi, Elisa'
'Solari, Euro'
'Scopelliti, Rosario'
'Floriani, Carlo'

_publ_section_title
;
 Lanthanide organometallic chemistry based on the porphyrinogen skeleton:
 acetylene and ethylene bridging praseodymium and neodymium
 \h5:\h1:\h5:\h1-bonded to meso-octaethylporphyrinogen
;
_journal_issue 17
_journal_name_full 'Chemical Communications'
_journal_page_first 1617
_journal_paper_doi 10.1039/a904032c
_journal_year 1999
_chemical_formula_moiety 'C74 H96 N8 Na4 Pr2, 4(C6 H6)'
_chemical_formula_sum 'C98 H120 N8 Na4 Pr2'
_chemical_formula_weight 1783.80
_chemical_name_systematic
;
 ?
;
_space_group_IT_number 86
_symmetry_cell_setting tetragonal
_symmetry_space_group_name_Hall '-P 4bc'
_symmetry_space_group_name_H-M 'P 42/n :2'
_atom_sites_solution_hydrogens geom
_atom_sites_solution_primary direct
_atom_sites_solution_secondary difmap
_audit_creation_method SHELXL-97
_cell_angle_alpha 90.00
_cell_angle_beta 90.00
_cell_angle_gamma 90.00
_cell_formula_units_Z 2
_cell_length_a 15.2320(10)
_cell_length_b 15.2320(10)
_cell_length_c 18.729(2)
_cell_measurement_reflns_used '419 spots from the first image'
_cell_measurement_temperature 143(2)
_cell_volume 4345.4(6)
_computing_cell_refinement 'marresearch marHKL, release 1.9.1'
_computing_data_collection 'marresearch mar345, release 1.2.4'
_computing_data_reduction 'marresearch marHKL'
_computing_molecular_graphics 'Bruker SHELXTL, release 5.1'
_computing_publication_material 'Bruker SHELXTL'
_computing_structure_refinement 'SHELXL-97 (Sheldrick, 1997)'
_computing_structure_solution 'SHELXS-97 (Sheldrick, 1990)'
_diffrn_ambient_temperature 143(2)
_diffrn_measurement_device_type 'mar345, Image Plate Detector'
_diffrn_measurement_method '\p scans'
_diffrn_radiation_monochromator graphite
_diffrn_radiation_source 'fine-focus sealed tube'
_diffrn_radiation_type MoK\a
_diffrn_radiation_wavelength 0.71070
_diffrn_reflns_av_R_equivalents 0.0398
_diffrn_reflns_av_sigmaI/netI 0.0221
_diffrn_reflns_limit_h_max 17
_diffrn_reflns_limit_h_min -16
_diffrn_reflns_limit_k_max 18
_diffrn_reflns_limit_k_min -18
_diffrn_reflns_limit_l_max 22
_diffrn_reflns_limit_l_min -22
_diffrn_reflns_number 25123
_diffrn_reflns_theta_max 25.03
_diffrn_reflns_theta_min 1.72
_exptl_absorpt_coefficient_mu 1.179
_exptl_absorpt_correction_type none
_exptl_crystal_colour yellow
_exptl_crystal_density_diffrn 1.363
_exptl_crystal_density_method 'not measured'
_exptl_crystal_description prismatic
_exptl_crystal_F_000 1852
_exptl_crystal_size_max 0.38
_exptl_crystal_size_mid 0.31
_exptl_crystal_size_min 0.24
_refine_diff_density_max 1.381
_refine_diff_density_min -1.076
_refine_diff_density_rms 0.184
_refine_ls_extinction_coef 0.0152(7)
_refine_ls_extinction_expression Fc^*^=kFc[1+0.001xFc^2^\l^3^/sin(2\q)]^-1/4^
_refine_ls_extinction_method SHELXL
_refine_ls_goodness_of_fit_ref 1.133
_refine_ls_hydrogen_treatment mixed
_refine_ls_matrix_type full
_refine_ls_number_parameters 255
_refine_ls_number_reflns 3801
_refine_ls_number_restraints 0
_refine_ls_restrained_S_all 1.133
_refine_ls_R_factor_all 0.0361
_refine_ls_R_factor_gt 0.0303
_refine_ls_shift/su_max 0.001
_refine_ls_shift/su_mean 0.000
_refine_ls_structure_factor_coef Fsqd
_refine_ls_weighting_details 'calc w=1/[\s^2^(Fo^2^)+(0.0654P)^2^+0.4308P] where P=(Fo^2^+2Fc^2^)/3'
_refine_ls_weighting_scheme calc
_refine_ls_wR_factor_gt 0.0884
_refine_ls_wR_factor_ref 0.0971
_reflns_number_gt 3239
_reflns_number_total 3801
_reflns_threshold_expression >2sigma(I)
_cod_data_source_file 904032csup1.cif
_cod_data_source_block 7
_cod_depositor_comments
;
The following automatic conversions were performed:

'_symmetry_cell_setting' value 'Tetragonal' changed to 'tetragonal'
according to /home/saulius/struct/CIF-dictionaries/cif_core.dic
dictionary named 'cif_core.dic' version 2.4.2 from 2011-04-26.

Automatic conversion script
Id: cif_fix_values 1891 2012-01-12 08:04:46Z andrius 
;
_cod_original_sg_symbol_H-M P4(2)/n
_cod_database_code 7110599

loop_
_symmetry_equiv_pos_as_xyz
'x, y, z'
'-x+1/2, -y+1/2, z'
'-y, x+1/2, z+1/2'
'y+1/2, -x, z+1/2'
'-x, -y, -z'
'x-1/2, y-1/2, -z'
'y, -x-1/2, -z-1/2'
'-y-1/2, x, -z-1/2'

loop_
_atom_site_label
_atom_site_type_symbol
_atom_site_fract_x
_atom_site_fract_y
_atom_site_fract_z
_atom_site_U_iso_or_equiv
_atom_site_adp_type
_atom_site_occupancy
_atom_site_symmetry_multiplicity
_atom_site_calc_flag
_atom_site_refinement_flags
Pr1 Pr 0.2500 0.2500 0.074092(9) 0.02259(13) Uani 1 2 d S
Na1 Na 0.32754(6) 0.39496(6) 0.23385(5) 0.0300(2) Uani 1 1 d .
N1 N 0.32832(11) 0.40010(11) 0.10704(10) 0.0238(4) Uani 1 1 d .
N2 N 0.10988(12) 0.32163(13) 0.08616(10) 0.0240(4) Uani 1 1 d .
C1 C 0.39068(14) 0.36084(14) 0.06271(11) 0.0256(5) Uani 1 1 d .
C2 C 0.36062(14) 0.36272(14) -0.00770(12) 0.0296(5) Uani 1 1 d .
H2 H 0.3903 0.3399 -0.0483 0.036 Uiso 1 1 calc R
C3 C 0.27810(14) 0.40472(14) -0.00746(12) 0.0297(5) Uani 1 1 d .
H3 H 0.2417 0.4154 -0.0477 0.036 Uiso 1 1 calc R
C4 C 0.26005(14) 0.42766(14) 0.06314(11) 0.0248(5) Uani 1 1 d .
C5 C 0.17679(17) 0.47294(16) 0.09090(14) 0.0254(5) Uani 1 1 d .
C6 C 0.10848(13) 0.40507(13) 0.11472(11) 0.0246(5) Uani 1 1 d .
C7 C 0.03679(14) 0.41238(14) 0.16048(11) 0.0282(5) Uani 1 1 d .
H7 H 0.0198 0.4630 0.1867 0.034 Uiso 1 1 calc R
C8 C -0.00604(14) 0.32931(14) 0.16036(11) 0.0282(5) Uani 1 1 d .
H8 H -0.0570 0.3139 0.1867 0.034 Uiso 1 1 calc R
C9 C 0.04073(13) 0.27505(13) 0.11447(11) 0.0254(5) Uani 1 1 d .
C10 C 0.02404(16) 0.18082(17) 0.08989(14) 0.0266(5) Uani 1 1 d .
C11 C 0.19778(15) 0.53493(14) 0.15349(12) 0.0291(5) Uani 1 1 d .
H11A H 0.1422 0.5615 0.1703 0.035 Uiso 1 1 calc R
H11B H 0.2218 0.4995 0.1933 0.035 Uiso 1 1 calc R
C12 C 0.26244(16) 0.60864(16) 0.13680(14) 0.0396(6) Uani 1 1 d .
H12A H 0.3169 0.5835 0.1178 0.059 Uiso 1 1 calc R
H12B H 0.2753 0.6415 0.1806 0.059 Uiso 1 1 calc R
H12C H 0.2367 0.6483 0.1013 0.059 Uiso 1 1 calc R
C13 C 0.13780(15) 0.52629(15) 0.02707(12) 0.0295(5) Uani 1 1 d .
H13A H 0.1849 0.5635 0.0069 0.035 Uiso 1 1 calc R
H13B H 0.1198 0.4843 -0.0106 0.035 Uiso 1 1 calc R
C14 C 0.05974(16) 0.58463(15) 0.04452(13) 0.0364(6) Uani 1 1 d .
H14A H 0.0160 0.5507 0.0713 0.055 Uiso 1 1 calc R
H14B H 0.0335 0.6062 0.0001 0.055 Uiso 1 1 calc R
H14C H 0.0794 0.6345 0.0734 0.055 Uiso 1 1 calc R
C15 C -0.04141(15) 0.18260(16) 0.02558(13) 0.0335(6) Uani 1 1 d .
H15A H -0.0172 0.2219 -0.0117 0.040 Uiso 1 1 calc R
H15B H -0.0446 0.1228 0.0050 0.040 Uiso 1 1 calc R
C16 C -0.13421(15) 0.21279(17) 0.04311(14) 0.0415(6) Uani 1 1 d .
H16A H -0.1633 0.1684 0.0727 0.062 Uiso 1 1 calc R
H16B H -0.1673 0.2209 -0.0013 0.062 Uiso 1 1 calc R
H16C H -0.1317 0.2685 0.0692 0.062 Uiso 1 1 calc R
C17 C -0.01539(14) 0.12637(15) 0.15161(12) 0.0315(5) Uani 1 1 d .
H17A H 0.0264 0.1273 0.1921 0.038 Uiso 1 1 calc R
H17B H -0.0700 0.1555 0.1678 0.038 Uiso 1 1 calc R
C18 C -0.03657(17) 0.03073(15) 0.13387(15) 0.0452(6) Uani 1 1 d .
H18A H -0.0813 0.0287 0.0963 0.068 Uiso 1 1 calc R
H18B H -0.0588 0.0011 0.1767 0.068 Uiso 1 1 calc R
H18C H 0.0168 0.0011 0.1173 0.068 Uiso 1 1 calc R
C19 C 0.2500 0.2500 0.2166(2) 0.0244(8) Uani 1 2 d S
C20 C -0.3079(3) -0.0804(3) 0.2701(2) 0.0794(12) Uani 1 1 d .
H20 H -0.3234 -0.1369 0.2874 0.095 Uiso 1 1 calc R
C21 C -0.3307(2) -0.0547(3) 0.2006(2) 0.0810(13) Uani 1 1 d .
H21 H -0.3615 -0.0942 0.1703 0.097 Uiso 1 1 calc R
C22 C -0.3089(3) 0.0262(3) 0.17659(18) 0.0805(13) Uani 1 1 d .
H22 H -0.3249 0.0433 0.1296 0.097 Uiso 1 1 calc R
C23 C -0.2644(2) 0.0833(3) 0.21914(19) 0.0650(10) Uani 1 1 d .
H23 H -0.2482 0.1394 0.2014 0.078 Uiso 1 1 calc R
C24 C -0.2430(2) 0.0599(3) 0.28743(19) 0.0633(9) Uani 1 1 d .
H24 H -0.2143 0.1009 0.3177 0.076 Uiso 1 1 calc R
C25 C -0.2628(2) -0.0227(3) 0.31251(17) 0.0715(10) Uani 1 1 d .
H25 H -0.2453 -0.0396 0.3592 0.086 Uiso 1 1 calc R

loop_
_atom_site_aniso_label
_atom_site_aniso_U_11
_atom_site_aniso_U_22
_atom_site_aniso_U_33
_atom_site_aniso_U_23
_atom_site_aniso_U_13
_atom_site_aniso_U_12
Pr1 0.02291(16) 0.02400(16) 0.02088(17) 0.000 0.000 0.00238(5)
Na1 0.0330(5) 0.0300(5) 0.0270(4) -0.0006(4) -0.0010(4) -0.0020(4)
N1 0.0229(9) 0.0250(9) 0.0236(10) 0.0032(8) 0.0019(8) 0.0014(7)
N2 0.0226(10) 0.0237(10) 0.0257(10) -0.0004(8) -0.0018(7) 0.0026(7)
C1 0.0258(12) 0.0254(12) 0.0257(11) 0.0032(9) 0.0029(9) 0.0008(9)
C2 0.0340(12) 0.0310(12) 0.0238(12) 0.0015(9) 0.0062(9) 0.0035(9)
C3 0.0337(12) 0.0320(12) 0.0234(11) 0.0048(9) -0.0008(9) 0.0030(9)
C4 0.0263(12) 0.0234(11) 0.0246(11) 0.0033(9) 0.0005(9) 0.0009(9)
C5 0.0291(13) 0.0225(12) 0.0245(11) 0.0021(11) -0.0008(11) 0.0041(9)
C6 0.0254(11) 0.0244(11) 0.0241(12) 0.0008(8) -0.0021(8) 0.0051(8)
C7 0.0307(12) 0.0277(12) 0.0263(11) -0.0014(9) 0.0003(9) 0.0048(9)
C8 0.0251(11) 0.0333(12) 0.0262(11) 0.0001(9) 0.0006(9) 0.0004(9)
C9 0.0227(11) 0.0292(11) 0.0242(11) 0.0000(9) -0.0023(8) 0.0020(8)
C10 0.0232(12) 0.0301(13) 0.0266(12) -0.0022(11) -0.0037(11) 0.0008(10)
C11 0.0305(12) 0.0290(12) 0.0278(12) -0.0001(9) -0.0016(9) 0.0031(9)
C12 0.0414(14) 0.0346(13) 0.0427(15) -0.0045(11) -0.0008(11) -0.0047(10)
C13 0.0337(13) 0.0282(12) 0.0266(11) 0.0042(9) -0.0042(10) 0.0041(9)
C14 0.0402(14) 0.0344(13) 0.0345(13) 0.0039(10) -0.0037(10) 0.0105(10)
C15 0.0289(12) 0.0385(14) 0.0330(13) -0.0030(11) -0.0082(10) 0.0017(10)
C16 0.0280(13) 0.0527(16) 0.0438(15) -0.0047(12) -0.0089(11) 0.0029(11)
C17 0.0267(12) 0.0326(13) 0.0352(13) -0.0010(10) 0.0005(9) 0.0001(9)
C18 0.0439(15) 0.0350(13) 0.0566(17) 0.0016(12) 0.0036(12) -0.0071(11)
C19 0.0227(15) 0.0223(15) 0.0280(17) 0.000 0.000 0.0000(10)
C20 0.068(3) 0.087(3) 0.083(3) -0.012(3) 0.020(2) -0.018(2)
C21 0.061(2) 0.108(4) 0.073(3) -0.049(3) -0.0103(19) 0.007(2)
C22 0.077(3) 0.123(4) 0.0421(19) -0.025(2) -0.0075(18) 0.043(3)
C23 0.052(2) 0.090(3) 0.053(2) 0.0010(19) 0.0028(16) 0.0139(17)
C24 0.0511(19) 0.086(3) 0.053(2) -0.0025(18) -0.0079(15) -0.0150(17)
C25 0.074(2) 0.101(3) 0.0397(18) -0.0051(18) 0.0007(16) -0.019(2)

loop_
_atom_type_symbol
_atom_type_description
_atom_type_scat_dispersion_real
_atom_type_scat_dispersion_imag
_atom_type_scat_source
C C 0.0033 0.0016 'International Tables Vol C Tables 4.2.6.8 and 6.1.1.4'
H H 0.0000 0.0000 'International Tables Vol C Tables 4.2.6.8 and 6.1.1.4'
N N 0.0061 0.0033 'International Tables Vol C Tables 4.2.6.8 and 6.1.1.4'
Na Na 0.0362 0.0249 'International Tables Vol C Tables 4.2.6.8 and 6.1.1.4'
Pr Pr -0.2180 2.8214 'International Tables Vol C Tables 4.2.6.8 and 6.1.1.4'

loop_
_geom_angle_atom_site_label_1
_geom_angle_atom_site_label_2
_geom_angle_atom_site_label_3
_geom_angle
_geom_angle_site_symmetry_1
_geom_angle_site_symmetry_3
N2 Pr1 N2 169.23(9) . 2
N2 Pr1 N1 89.21(5) . .
N2 Pr1 N1 88.29(5) 2 .
N2 Pr1 N1 88.29(5) . 2
N2 Pr1 N1 89.21(5) 2 2
N1 Pr1 N1 153.09(8) . 2
N2 Pr1 C19 84.61(5) . .
N2 Pr1 C19 84.61(5) 2 .
N1 Pr1 C19 76.54(4) . .
N1 Pr1 C19 76.54(4) 2 .
N2 Pr1 C4 66.79(7) . .
N2 Pr1 C4 114.10(7) 2 .
N1 Pr1 C4 29.98(6) . .
N1 Pr1 C4 154.33(6) 2 .
C19 Pr1 C4 94.33(4) . .
N2 Pr1 C4 114.10(7) . 2
N2 Pr1 C4 66.79(7) 2 2
N1 Pr1 C4 154.33(6) . 2
N1 Pr1 C4 29.98(6) 2 2
C19 Pr1 C4 94.33(4) . 2
C4 Pr1 C4 171.35(9) . 2
N2 Pr1 C1 114.95(7) . .
N2 Pr1 C1 65.97(7) 2 .
N1 Pr1 C1 29.98(6) . .
N1 Pr1 C1 154.48(6) 2 .
C19 Pr1 C1 94.47(5) . .
C4 Pr1 C1 48.38(6) . .
C4 Pr1 C1 130.73(6) 2 .
N2 Pr1 C1 65.97(7) . 2
N2 Pr1 C1 114.95(7) 2 2
N1 Pr1 C1 154.48(6) . 2
N1 Pr1 C1 29.98(6) 2 2
C19 Pr1 C1 94.47(5) . 2
C4 Pr1 C1 130.73(6) . 2
C4 Pr1 C1 48.38(6) 2 2
C1 Pr1 C1 171.07(9) . 2
N2 Pr1 C3 107.03(6) . 2
N2 Pr1 C3 78.93(6) 2 2
N1 Pr1 C3 155.26(6) . 2
N1 Pr1 C3 48.86(6) 2 2
C19 Pr1 C3 122.52(4) . 2
C4 Pr1 C3 142.54(6) . 2
C4 Pr1 C3 28.96(6) 2 2
C1 Pr1 C3 126.01(6) . 2
C1 Pr1 C3 47.80(6) 2 2
N2 Pr1 C3 78.93(6) . .
N2 Pr1 C3 107.03(6) 2 .
N1 Pr1 C3 48.86(6) . .
N1 Pr1 C3 155.26(6) 2 .
C19 Pr1 C3 122.52(4) . .
C4 Pr1 C3 28.96(6) . .
C4 Pr1 C3 142.54(6) 2 .
C1 Pr1 C3 47.80(6) . .
C1 Pr1 C3 126.01(6) 2 .
C3 Pr1 C3 114.95(9) 2 .
N2 Pr1 C2 78.44(6) . 2
N2 Pr1 C2 107.54(6) 2 2
N1 Pr1 C2 155.49(6) . 2
N1 Pr1 C2 48.71(6) 2 2
C19 Pr1 C2 122.49(4) . 2
C4 Pr1 C2 126.31(6) . 2
C4 Pr1 C2 47.69(6) 2 2
C1 Pr1 C2 142.40(7) . 2
C1 Pr1 C2 28.84(6) 2 2
C3 Pr1 C2 28.69(6) 2 2
C3 Pr1 C2 107.44(6) . 2
N1 Na1 C19 84.46(10) . .
N1 Na1 C7 138.62(7) . 7_566
C19 Na1 C7 133.16(10) . 7_566
N1 Na1 C8 137.61(7) . 7_566
C19 Na1 C8 132.05(10) . 7_566
C7 Na1 C8 31.85(7) 7_566 7_566
N1 Na1 C19 112.12(10) . 7_566
C19 Na1 C19 27.66(16) . 7_566
C7 Na1 C19 106.74(10) 7_566 7_566
C8 Na1 C19 106.10(9) 7_566 7_566
N1 Na1 C6 157.10(7) . 7_566
C19 Na1 C6 106.42(9) . 7_566
C7 Na1 C6 26.75(6) 7_566 7_566
C8 Na1 C6 45.99(6) 7_566 7_566
C19 Na1 C6 80.52(9) 7_566 7_566
N1 Na1 C9 154.69(7) . 7_566
C19 Na1 C9 105.78(9) . 7_566
C7 Na1 C9 45.70(6) 7_566 7_566
C8 Na1 C9 26.28(6) 7_566 7_566
C19 Na1 C9 80.18(8) 7_566 7_566
C6 Na1 C9 42.34(6) 7_566 7_566
N1 Na1 Na1 100.51(6) . 8_656
C19 Na1 Na1 47.95(3) . 8_656
C7 Na1 Na1 117.26(7) 7_566 8_656
C8 Na1 Na1 93.86(6) 7_566 8_656
C19 Na1 Na1 44.593(12) 7_566 8_656
C6 Na1 Na1 101.67(5) 7_566 8_656
C9 Na1 Na1 72.16(5) 7_566 8_656
N1 Na1 Na1 101.42(6) . 7_566
C19 Na1 Na1 47.95(3) . 7_566
C7 Na1 Na1 96.18(6) 7_566 7_566
C8 Na1 Na1 118.79(7) 7_566 7_566
C19 Na1 Na1 44.593(12) 7_566 7_566
C6 Na1 Na1 73.66(5) 7_566 7_566
C9 Na1 Na1 102.52(5) 7_566 7_566
Na1 Na1 Na1 88.374(10) 8_656 7_566
N1 Na1 Pr1 41.73(4) . .
C19 Na1 Pr1 42.74(9) . .
C7 Na1 Pr1 165.27(6) 7_566 .
C8 Na1 Pr1 162.51(6) 7_566 .
C19 Na1 Pr1 70.40(8) 7_566 .
C6 Na1 Pr1 144.54(5) 7_566 .
C9 Na1 Pr1 143.23(5) 7_566 .
Na1 Na1 Pr1 71.45(2) 8_656 .
Na1 Na1 Pr1 71.45(2) 7_566 .
C4 N1 C1 106.65(18) . .
C4 N1 Na1 126.67(14) . .
C1 N1 Na1 125.70(14) . .
C4 N1 Pr1 77.66(12) . .
C1 N1 Pr1 78.37(12) . .
Na1 N1 Pr1 101.65(6) . .
C9 N2 C6 108.29(17) . .
C9 N2 Pr1 118.75(14) . .
C6 N2 Pr1 117.89(14) . .
N1 C1 C2 109.25(19) . .
N1 C1 C10 123.8(2) . 2
C2 C1 C10 126.9(2) . 2
N1 C1 Pr1 71.65(11) . .
C2 C1 Pr1 80.18(13) . .
C10 C1 Pr1 112.48(14) 2 .
C1 C2 C3 107.37(19) . .
C1 C2 Pr1 70.98(12) . .
C3 C2 Pr1 75.22(12) . .
C4 C3 C2 106.99(19) . .
C4 C3 Pr1 70.64(12) . .
C2 C3 Pr1 76.09(12) . .
N1 C4 C3 109.72(19) . .
N1 C4 C5 123.60(19) . .
C3 C4 C5 126.6(2) . .
N1 C4 Pr1 72.36(11) . .
C3 C4 Pr1 80.40(13) . .
C5 C4 Pr1 112.04(14) . .
C6 C5 C4 110.89(19) . .
C6 C5 C11 109.5(2) . .
C4 C5 C11 111.2(2) . .
C6 C5 C13 108.38(19) . .
C4 C5 C13 106.78(19) . .
C11 C5 C13 110.03(19) . .
N2 C6 C7 108.94(18) . .
N2 C6 C5 119.87(19) . .
C7 C6 C5 131.10(19) . .
N2 C6 Na1 90.24(12) . 8_656
C7 C6 Na1 56.59(11) . 8_656
C5 C6 Na1 122.64(14) . 8_656
C6 C7 C8 106.70(18) . .
C6 C7 Na1 96.66(13) . 8_656
C8 C7 Na1 74.98(12) . 8_656
C9 C8 C7 107.14(19) . .
C9 C8 Na1 97.54(14) . 8_656
C7 C8 Na1 73.17(12) . 8_656
N2 C9 C8 108.92(18) . .
N2 C9 C10 119.69(19) . .
C8 C9 C10 131.3(2) . .
N2 C9 Na1 88.76(12) . 8_656
C8 C9 Na1 56.17(11) . 8_656
C10 C9 Na1 124.68(14) . 8_656
C9 C10 C1 110.36(19) . 2
C9 C10 C17 110.1(2) . .
C1 C10 C17 110.8(2) 2 .
C9 C10 C15 108.8(2) . .
C1 C10 C15 107.0(2) 2 .
C17 C10 C15 109.7(2) . .
C12 C11 C5 115.45(19) . .
C14 C13 C5 115.90(19) . .
C16 C15 C10 115.5(2) . .
C18 C17 C10 115.5(2) . .
C19 C19 Na1 82.66(9) 7_566 .
C19 C19 Na1 82.66(9) 7_566 2
Na1 C19 Na1 165.33(18) . 2
C19 C19 Pr1 180.0 7_566 .
Na1 C19 Pr1 97.34(9) . .
Na1 C19 Pr1 97.34(9) 2 .
C19 C19 Na1 69.68(8) 7_566 8_656
Na1 C19 Na1 87.46(4) . 8_656
Na1 C19 Na1 87.46(4) 2 8_656
Pr1 C19 Na1 110.32(8) . 8_656
C19 C19 Na1 69.68(8) 7_566 7_566
Na1 C19 Na1 87.46(4) . 7_566
Na1 C19 Na1 87.46(4) 2 7_566
Pr1 C19 Na1 110.32(8) . 7_566
Na1 C19 Na1 139.35(16) 8_656 7_566
C25 C20 C21 118.9(4) . .
C22 C21 C20 120.1(4) . .
C21 C22 C23 120.6(4) . .
C22 C23 C24 120.0(4) . .
C23 C24 C25 120.3(3) . .
C20 C25 C24 119.9(4) . .

loop_
_geom_bond_atom_site_label_1
_geom_bond_atom_site_label_2
_geom_bond_distance
_geom_bond_site_symmetry_2
Pr1 N2 2.4077(18) .
Pr1 N2 2.4077(18) 2
Pr1 N1 2.6516(17) .
Pr1 N1 2.6516(17) 2
Pr1 C19 2.670(4) .
Pr1 C4 2.718(2) .
Pr1 C4 2.718(2) 2
Pr1 C1 2.736(2) .
Pr1 C1 2.736(2) 2
Pr1 C3 2.841(2) 2
Pr1 C3 2.841(2) .
Pr1 C2 2.852(2) 2
Na1 N1 2.376(2) .
Na1 C19 2.5247(11) .
Na1 C7 2.582(2) 7_566
Na1 C8 2.606(2) 7_566
Na1 C19 2.6703(16) 7_566
Na1 C6 3.073(2) 7_566
Na1 C9 3.110(2) 7_566
Na1 Na1 3.5926(14) 8_656
Na1 Na1 3.5926(14) 7_566
N1 C4 1.391(3) .
N1 C1 1.396(3) .
N2 C9 1.376(3) .
N2 C6 1.379(3) .
C1 C2 1.396(3) .
C1 C10 1.533(3) 2
C2 C3 1.410(3) .
C3 C4 1.395(3) .
C4 C5 1.534(3) .
C5 C6 1.533(3) .
C5 C11 1.539(3) .
C5 C13 1.563(3) .
C6 C7 1.393(3) .
C6 Na1 3.073(2) 8_656
C7 C8 1.424(3) .
C7 Na1 2.582(2) 8_656
C8 C9 1.389(3) .
C8 Na1 2.606(2) 8_656
C9 C10 1.529(3) .
C9 Na1 3.110(2) 8_656
C10 C1 1.533(3) 2
C10 C17 1.544(3) .
C10 C15 1.564(3) .
C11 C12 1.526(3) .
C13 C14 1.520(3) .
C15 C16 1.522(3) .
C17 C18 1.529(3) .
C19 C19 1.250(8) 7_566
C19 Na1 2.5247(11) 2
C19 Na1 2.6703(16) 8_656
C19 Na1 2.6703(16) 7_566
C20 C25 1.369(5) .
C20 C21 1.403(7) .
C21 C22 1.352(6) .
C22 C23 1.361(6) .
C23 C24 1.367(5) .
C24 C25 1.377(5) .
